data_7207958
loop_
_publ_author_name
'Li, Kang'
'Liu, Yu'
'Yan, Cheng'
'Fu, Lei'
'Wei, Shi-Chao'
'Wang, Hai-Ping'
'Pan, Mei'
'Su, Cheng-Yong'

_publ_section_title
;
 Cocrystallization of coordinative and inorganic lanthanide centers
 showing dual emission via linked or unlinked antenna
;
_journal_issue 11
_journal_name_full CrystEngComm
_journal_page_first 3868
_journal_paper_doi 10.1039/c2ce06605j
_journal_volume 14
_journal_year 2012
_chemical_formula_sum 'C48 H52 Eu2 N19 O21.5'
_chemical_formula_weight 1543.01
_chemical_name_systematic
;
?
;
_space_group_IT_number 148
_symmetry_cell_setting trigonal
_symmetry_space_group_name_Hall '-R 3'
_symmetry_space_group_name_H-M 'R -3 :H'
_atom_sites_solution_hydrogens geom
_atom_sites_solution_primary direct
_atom_sites_solution_secondary difmap
_audit_creation_method SHELXL-97
_cell_angle_alpha 90.00
_cell_angle_beta 90.00
_cell_angle_gamma 120.00
_cell_formula_units_Z 6
_cell_length_a 17.3716(6)
_cell_length_b 17.3716(6)
_cell_length_c 39.5287(16)
_cell_measurement_reflns_used 6957
_cell_measurement_temperature 150(2)
_cell_measurement_theta_max 62.3954
_cell_measurement_theta_min 3.1308
_cell_volume 10330.5(7)
_computing_cell_refinement
;
CrysAlisPro, Oxford Diffraction Ltd.,
Version 1.171.33.41 (release 06-05-2009 CrysAlis171 .NET)
(compiled May 6 2009,17:20:42)
;
_computing_data_collection
;
CrysAlisPro, Oxford Diffraction Ltd.,
Version 1.171.33.41 (release 06-05-2009 CrysAlis171 .NET)
(compiled May 6 2009,17:20:42)
;
_computing_data_reduction
;
CrysAlisPro, Oxford Diffraction Ltd.,
Version 1.171.33.41 (release 06-05-2009 CrysAlis171 .NET)
(compiled May 6 2009,17:20:42)
;
_computing_structure_refinement 'SHELXL-97 (Sheldrick, 1997)'
_computing_structure_solution 'SHELXS-97 (Sheldrick, 1990)'
_diffrn_ambient_temperature 150(2)
_diffrn_measured_fraction_theta_full 0.954
_diffrn_measured_fraction_theta_max 0.954
_diffrn_measurement_device_type 'Xcalibur, Sapphire3, Gemini ultra'
_diffrn_measurement_method '\w scan'
_diffrn_radiation_monochromator graphite
_diffrn_radiation_source 'fine-focus sealed tube'
_diffrn_radiation_type CuK\a
_diffrn_radiation_wavelength 1.54178
_diffrn_reflns_av_R_equivalents 0.0783
_diffrn_reflns_av_sigmaI/netI 0.0584
_diffrn_reflns_limit_h_max 17
_diffrn_reflns_limit_h_min -19
_diffrn_reflns_limit_k_max 19
_diffrn_reflns_limit_k_min -16
_diffrn_reflns_limit_l_max 44
_diffrn_reflns_limit_l_min -44
_diffrn_reflns_number 9993
_diffrn_reflns_theta_full 62.56
_diffrn_reflns_theta_max 62.56
_diffrn_reflns_theta_min 5.09
_exptl_absorpt_coefficient_mu 13.601
_exptl_absorpt_correction_T_max 0.1057
_exptl_absorpt_correction_T_min 0.0739
_exptl_absorpt_correction_type multi-scan
_exptl_absorpt_process_details
;
CrysAlisPro, Oxford Diffraction Ltd.,
Version 1.171.33.41 (release 06-05-2009 CrysAlis171 .NET)
(compiled May 6 2009,17:20:42)
Empirical absorption correction using spherical harmonics,
implemented in SCALE3 ABSPACK scaling algorithm.
;
_exptl_crystal_colour 'light yellow'
_exptl_crystal_density_diffrn 1.488
_exptl_crystal_density_method 'not measured'
_exptl_crystal_description block
_exptl_crystal_F_000 4626
_exptl_crystal_size_max 0.40
_exptl_crystal_size_mid 0.30
_exptl_crystal_size_min 0.30
_refine_diff_density_max 1.561
_refine_diff_density_min -2.389
_refine_diff_density_rms 0.159
_refine_ls_extinction_method none
_refine_ls_goodness_of_fit_ref 1.067
_refine_ls_hydrogen_treatment constr
_refine_ls_matrix_type full
_refine_ls_number_parameters 269
_refine_ls_number_reflns 3499
_refine_ls_number_restraints 0
_refine_ls_restrained_S_all 1.067
_refine_ls_R_factor_all 0.0948
_refine_ls_R_factor_gt 0.0838
_refine_ls_shift/su_max 0.000
_refine_ls_shift/su_mean 0.000
_refine_ls_structure_factor_coef Fsqd
_refine_ls_weighting_details 'calc w=1/[\s^2^(Fo^2^)+(0.1100P)^2^+240.0000P] where P=(Fo^2^+2Fc^2^)/3'
_refine_ls_weighting_scheme calc
_refine_ls_wR_factor_gt 0.2070
_refine_ls_wR_factor_ref 0.2139
_reflns_number_gt 2929
_reflns_number_total 3499
_reflns_threshold_expression >2sigma(I)
_cod_data_source_file c2ce06605j.txt
_cod_data_source_block 5
_cod_depositor_comments
;
The following automatic conversions were performed:

'_symmetry_cell_setting' value 'Trigonal' changed to 'trigonal'
according to /home/saulius/struct/CIF-dictionaries/cif_core.dic
dictionary named 'cif_core.dic' version 2.4.1 from 2010-06-29.

Automatic conversion script
Id: cif_fix_values 1715 2011-07-08 13:25:40Z adriana 
;
_cod_original_sg_symbol_H-M R-3
_cod_original_formula_sum 'C48 H52 Eu2 N19 O21.50'
_cod_database_code 7207958

loop_
_symmetry_equiv_pos_as_xyz
'x, y, z'
'-y, x-y, z'
'-x+y, -x, z'
'x+2/3, y+1/3, z+1/3'
'-y+2/3, x-y+1/3, z+1/3'
'-x+y+2/3, -x+1/3, z+1/3'
'x+1/3, y+2/3, z+2/3'
'-y+1/3, x-y+2/3, z+2/3'
'-x+y+1/3, -x+2/3, z+2/3'
'-x, -y, -z'
'y, -x+y, -z'
'x-y, x, -z'
'-x+2/3, -y+1/3, -z+1/3'
'y+2/3, -x+y+1/3, -z+1/3'
'x-y+2/3, x+1/3, -z+1/3'
'-x+1/3, -y+2/3, -z+2/3'
'y+1/3, -x+y+2/3, -z+2/3'
'x-y+1/3, x+2/3, -z+2/3'

loop_
_atom_site_label
_atom_site_type_symbol
_atom_site_fract_x
_atom_site_fract_y
_atom_site_fract_z
_atom_site_U_iso_or_equiv
_atom_site_adp_type
_atom_site_occupancy
_atom_site_symmetry_multiplicity
_atom_site_calc_flag
_atom_site_refinement_flags
Eu1 Eu 1.0000 1.0000 0.125791(19) 0.0237(3) Uani 1 3 d S
Eu2 Eu 1.3333 0.6667 0.00089(3) 0.0543(4) Uani 1 3 d S
N1 N 1.0000 1.0000 0.1958(3) 0.024(3) Uani 1 3 d S
N2 N 1.1466(5) 1.0341(5) 0.15559(17) 0.0264(16) Uani 1 1 d .
N3 N 1.2340(5) 1.0629(5) 0.20037(18) 0.0302(17) Uani 1 1 d .
N4 N 1.2334(9) 0.8350(10) 0.2808(4) 0.094(5) Uani 1 1 d .
N5 N 0.8593(7) 1.0047(6) 0.0864(2) 0.043(2) Uani 1 1 d .
N6 N 1.1845(9) 0.6463(9) -0.0381(3) 0.071(3) Uani 1 1 d .
C1 C 1.0888(6) 1.0621(7) 0.2084(2) 0.032(2) Uani 1 1 d .
H1A H 1.0932 1.0502 0.2326 0.039 Uiso 1 1 calc R
H1B H 1.1004 1.1238 0.2062 0.039 Uiso 1 1 calc R
C2 C 1.1566(6) 1.0513(6) 0.1882(2) 0.0268(19) Uani 1 1 d .
C3 C 1.2253(6) 1.0373(6) 0.1454(2) 0.031(2) Uani 1 1 d .
C4 C 1.2513(7) 1.0208(7) 0.1138(3) 0.043(2) Uani 1 1 d .
H4A H 1.2137 1.0056 0.0946 0.052 Uiso 1 1 calc R
C5 C 1.3336(7) 1.0276(8) 0.1120(3) 0.053(3) Uani 1 1 d .
H5A H 1.3540 1.0199 0.0907 0.064 Uiso 1 1 calc R
C6 C 1.3890(7) 1.0458(7) 0.1406(3) 0.050(3) Uani 1 1 d .
H6A H 1.4444 1.0477 0.1384 0.060 Uiso 1 1 calc R
C7 C 1.3632(7) 1.0607(7) 0.1716(3) 0.045(3) Uani 1 1 d .
H7A H 1.4003 1.0743 0.1909 0.053 Uiso 1 1 calc R
C8 C 1.2803(6) 1.0549(6) 0.1735(2) 0.033(2) Uani 1 1 d .
C9 C 1.2628(7) 1.0722(7) 0.2359(2) 0.043(3) Uani 1 1 d .
H9A H 1.2296 1.0940 0.2494 0.052 Uiso 1 1 calc R
H9B H 1.3267 1.1173 0.2373 0.052 Uiso 1 1 calc R
C10 C 1.2486(7) 0.9864(8) 0.2512(3) 0.048(3) Uani 1 1 d .
C11 C 1.2269(9) 0.9103(8) 0.2330(3) 0.061(3) Uani 1 1 d .
H11A H 1.2180 0.9094 0.2093 0.073 Uiso 1 1 calc R
C12 C 1.2180(10) 0.8359(10) 0.2488(4) 0.083(5) Uani 1 1 d .
H12A H 1.2000 0.7835 0.2359 0.099 Uiso 1 1 calc R
C13 C 1.2545(11) 0.9085(11) 0.3002(4) 0.086(5) Uani 1 1 d .
H13A H 1.2639 0.9074 0.3238 0.103 Uiso 1 1 calc R
C14 C 1.2620(9) 0.9834(10) 0.2857(3) 0.069(4) Uani 1 1 d .
H14A H 1.2765 1.0339 0.2993 0.082 Uiso 1 1 calc R
O1 O 0.9409(5) 1.0511(5) 0.07881(16) 0.0439(17) Uani 1 1 d .
O2 O 0.8418(4) 0.9569(4) 0.11278(16) 0.0349(15) Uani 1 1 d .
O3 O 0.8027(6) 1.0079(6) 0.0701(2) 0.065(2) Uani 1 1 d .
O4 O 1.2054(6) 0.6904(6) -0.0128(3) 0.072(3) Uani 1 1 d .
O5 O 1.2240(6) 0.6033(7) -0.0463(2) 0.074(3) Uani 1 1 d .
O6 O 1.1224(8) 0.6384(9) -0.0564(3) 0.109(4) Uani 1 1 d .
O7 O 1.3488(8) 0.7889(10) 0.0325(4) 0.141(6) Uani 1 1 d .
N7 N 1.320(2) 1.086(2) 0.3649(8) 0.104(9) Uiso 0.50 1 d P
C15 C 1.391(3) 1.088(3) 0.3580(10) 0.100(11) Uiso 0.50 1 d P
C16 C 1.460(2) 1.063(2) 0.3493(9) 0.090(9) Uiso 0.50 1 d P
H16A H 1.5176 1.1166 0.3456 0.135 Uiso 0.50 1 calc PR
H16B H 1.4423 1.0266 0.3286 0.135 Uiso 0.50 1 calc PR
H16C H 1.4653 1.0283 0.3679 0.135 Uiso 0.50 1 calc PR
N8 N 1.236(2) 0.802(2) 0.1628(9) 0.114(10) Uiso 0.50 1 d P
C17 C 1.210(2) 0.794(2) 0.1382(8) 0.073(8) Uiso 0.50 1 d P
C18 C 1.1944(19) 0.7860(18) 0.1016(6) 0.079(8) Uiso 0.50 1 d P
H18A H 1.1418 0.7908 0.0964 0.119 Uiso 0.50 1 calc PR
H18B H 1.1848 0.7281 0.0941 0.119 Uiso 0.50 1 calc PR
H18C H 1.2463 0.8335 0.0900 0.119 Uiso 0.50 1 calc PR
O8 O 1.3300(19) 0.6964(18) 0.1137(6) 0.076(17) Uiso 0.17 1 d PR

loop_
_atom_site_aniso_label
_atom_site_aniso_U_11
_atom_site_aniso_U_22
_atom_site_aniso_U_33
_atom_site_aniso_U_23
_atom_site_aniso_U_13
_atom_site_aniso_U_12
Eu1 0.0302(4) 0.0302(4) 0.0106(4) 0.000 0.000 0.01509(19)
Eu2 0.0625(6) 0.0625(6) 0.0378(7) 0.000 0.000 0.0312(3)
N1 0.028(4) 0.028(4) 0.015(6) 0.000 0.000 0.014(2)
N2 0.023(4) 0.036(4) 0.019(3) 0.000(3) -0.004(3) 0.014(3)
N3 0.035(4) 0.025(4) 0.031(4) -0.001(3) -0.010(3) 0.016(3)
N4 0.071(8) 0.086(9) 0.108(11) 0.048(9) -0.019(8) 0.027(7)
N5 0.066(6) 0.052(5) 0.026(4) -0.019(4) -0.023(4) 0.040(5)
N6 0.103(10) 0.085(8) 0.046(6) 0.007(6) 0.007(6) 0.063(8)
C1 0.035(5) 0.048(6) 0.014(4) -0.014(4) -0.006(4) 0.021(5)
C2 0.034(5) 0.032(5) 0.015(4) -0.004(3) -0.011(4) 0.017(4)
C3 0.034(5) 0.022(4) 0.029(5) -0.002(4) 0.000(4) 0.009(4)
C4 0.048(6) 0.049(6) 0.040(6) -0.001(5) 0.003(5) 0.029(5)
C5 0.043(6) 0.056(7) 0.061(7) 0.007(6) 0.025(6) 0.025(6)
C6 0.031(6) 0.040(6) 0.077(8) 0.006(6) 0.007(6) 0.016(5)
C7 0.037(6) 0.043(6) 0.056(7) 0.004(5) -0.003(5) 0.021(5)
C8 0.033(5) 0.031(5) 0.040(5) 0.005(4) 0.000(4) 0.019(4)
C9 0.044(6) 0.052(6) 0.037(5) -0.006(5) -0.020(5) 0.027(5)
C10 0.038(6) 0.058(7) 0.037(6) 0.009(5) -0.016(5) 0.015(5)
C11 0.071(8) 0.042(7) 0.062(8) 0.000(6) -0.018(7) 0.022(6)
C12 0.088(11) 0.063(9) 0.092(11) 0.017(8) -0.028(9) 0.034(8)
C13 0.092(11) 0.076(10) 0.069(9) 0.029(9) -0.024(9) 0.027(9)
C14 0.060(8) 0.081(9) 0.058(8) 0.016(7) -0.006(6) 0.030(7)
O1 0.060(5) 0.053(4) 0.027(3) 0.002(3) -0.008(3) 0.034(4)
O2 0.034(4) 0.040(4) 0.033(3) -0.010(3) -0.008(3) 0.020(3)
O3 0.081(6) 0.095(7) 0.051(5) -0.015(4) -0.035(4) 0.068(6)
O4 0.066(6) 0.073(6) 0.074(6) -0.007(5) 0.002(5) 0.033(5)
O5 0.082(6) 0.090(7) 0.049(5) -0.004(5) -0.009(5) 0.042(6)
O6 0.100(9) 0.153(12) 0.100(9) 0.011(8) -0.025(7) 0.082(9)
O7 0.076(8) 0.151(12) 0.167(13) -0.116(11) -0.015(8) 0.036(8)

loop_
_atom_type_symbol
_atom_type_description
_atom_type_scat_dispersion_real
_atom_type_scat_dispersion_imag
_atom_type_scat_source
C C 0.0181 0.0091 'International Tables Vol C Tables 4.2.6.8 and 6.1.1.4'
H H 0.0000 0.0000 'International Tables Vol C Tables 4.2.6.8 and 6.1.1.4'
N N 0.0311 0.0180 'International Tables Vol C Tables 4.2.6.8 and 6.1.1.4'
O O 0.0492 0.0322 'International Tables Vol C Tables 4.2.6.8 and 6.1.1.4'
Eu Eu -8.9294 11.1857 'International Tables Vol C Tables 4.2.6.8 and 6.1.1.4'

loop_
_geom_angle_atom_site_label_1
_geom_angle_atom_site_label_2
_geom_angle_atom_site_label_3
_geom_angle
_geom_angle_site_symmetry_1
_geom_angle_site_symmetry_3
O1 Eu1 O1 70.5(3) 2_765 .
O1 Eu1 O1 70.5(3) 2_765 3_675
O1 Eu1 O1 70.5(3) . 3_675
O1 Eu1 O2 118.1(2) 2_765 3_675
O1 Eu1 O2 72.7(2) . 3_675
O1 Eu1 O2 50.9(2) 3_675 3_675
O1 Eu1 O2 72.7(2) 2_765 .
O1 Eu1 O2 50.9(2) . .
O1 Eu1 O2 118.1(2) 3_675 .
O2 Eu1 O2 115.93(10) 3_675 .
O1 Eu1 O2 50.9(2) 2_765 2_765
O1 Eu1 O2 118.1(2) . 2_765
O1 Eu1 O2 72.7(2) 3_675 2_765
O2 Eu1 O2 115.93(10) 3_675 2_765
O2 Eu1 O2 115.93(10) . 2_765
O1 Eu1 N2 116.5(2) 2_765 .
O1 Eu1 N2 142.2(2) . .
O1 Eu1 N2 77.3(2) 3_675 .
O2 Eu1 N2 71.9(2) 3_675 .
O2 Eu1 N2 164.6(2) . .
O2 Eu1 N2 68.0(2) 2_765 .
O1 Eu1 N2 142.2(2) 2_765 2_765
O1 Eu1 N2 77.3(2) . 2_765
O1 Eu1 N2 116.5(2) 3_675 2_765
O2 Eu1 N2 68.0(2) 3_675 2_765
O2 Eu1 N2 71.9(2) . 2_765
O2 Eu1 N2 164.6(2) 2_765 2_765
N2 Eu1 N2 100.95(19) . 2_765
O1 Eu1 N2 77.3(2) 2_765 3_675
O1 Eu1 N2 116.5(2) . 3_675
O1 Eu1 N2 142.2(2) 3_675 3_675
O2 Eu1 N2 164.6(2) 3_675 3_675
O2 Eu1 N2 68.0(2) . 3_675
O2 Eu1 N2 71.9(2) 2_765 3_675
N2 Eu1 N2 100.95(19) . 3_675
N2 Eu1 N2 100.95(19) 2_765 3_675
O1 Eu1 N1 138.22(16) 2_765 .
O1 Eu1 N1 138.22(16) . .
O1 Eu1 N1 138.22(17) 3_675 .
O2 Eu1 N1 101.80(14) 3_675 .
O2 Eu1 N1 101.80(14) . .
O2 Eu1 N1 101.80(14) 2_765 .
N2 Eu1 N1 62.96(15) . .
N2 Eu1 N1 62.96(15) 2_765 .
N2 Eu1 N1 62.96(15) 3_675 .
O1 Eu1 N5 69.1(2) 2_765 .
O1 Eu1 N5 25.4(2) . .
O1 Eu1 N5 94.1(2) 3_675 .
O2 Eu1 N5 94.6(2) 3_675 .
O2 Eu1 N5 25.6(2) . .
O2 Eu1 N5 119.8(2) 2_765 .
N2 Eu1 N5 166.4(3) . .
N2 Eu1 N5 73.3(2) 2_765 .
N2 Eu1 N5 92.3(3) 3_675 .
N1 Eu1 N5 122.09(18) . .
O1 Eu1 N5 25.4(2) 2_765 2_765
O1 Eu1 N5 94.1(2) . 2_765
O1 Eu1 N5 69.1(2) 3_675 2_765
O2 Eu1 N5 119.8(2) 3_675 2_765
O2 Eu1 N5 94.6(2) . 2_765
O2 Eu1 N5 25.6(2) 2_765 2_765
N2 Eu1 N5 92.3(3) . 2_765
N2 Eu1 N5 166.4(3) 2_765 2_765
N2 Eu1 N5 73.3(2) 3_675 2_765
N1 Eu1 N5 122.09(17) . 2_765
N5 Eu1 N5 94.4(2) . 2_765
O7 Eu2 O7 94.6(6) . 2_755
O7 Eu2 O7 94.6(6) . 3_775
O7 Eu2 O7 94.6(6) 2_755 3_775
O7 Eu2 O5 120.9(4) . .
O7 Eu2 O5 82.0(5) 2_755 .
O7 Eu2 O5 144.5(4) 3_775 .
O7 Eu2 O5 82.0(5) . 3_775
O7 Eu2 O5 144.5(4) 2_755 3_775
O7 Eu2 O5 120.9(4) 3_775 3_775
O5 Eu2 O5 70.0(4) . 3_775
O7 Eu2 O5 144.5(4) . 2_755
O7 Eu2 O5 120.9(4) 2_755 2_755
O7 Eu2 O5 82.0(5) 3_775 2_755
O5 Eu2 O5 70.0(4) . 2_755
O5 Eu2 O5 70.0(4) 3_775 2_755
O7 Eu2 O4 71.3(4) . .
O7 Eu2 O4 73.8(4) 2_755 .
O7 Eu2 O4 160.5(5) 3_775 .
O5 Eu2 O4 51.0(3) . .
O5 Eu2 O4 71.7(3) 3_775 .
O5 Eu2 O4 117.3(3) 2_755 .
O7 Eu2 O4 73.8(4) . 3_775
O7 Eu2 O4 160.5(5) 2_755 3_775
O7 Eu2 O4 71.3(4) 3_775 3_775
O5 Eu2 O4 117.3(3) . 3_775
O5 Eu2 O4 51.0(3) 3_775 3_775
O5 Eu2 O4 71.7(3) 2_755 3_775
O4 Eu2 O4 115.48(16) . 3_775
O7 Eu2 O4 160.5(5) . 2_755
O7 Eu2 O4 71.3(4) 2_755 2_755
O7 Eu2 O4 73.8(4) 3_775 2_755
O5 Eu2 O4 71.7(3) . 2_755
O5 Eu2 O4 117.3(3) 3_775 2_755
O5 Eu2 O4 51.0(3) 2_755 2_755
O4 Eu2 O4 115.48(16) . 2_755
O4 Eu2 O4 115.48(16) 3_775 2_755
O7 Eu2 N6 94.9(4) . .
O7 Eu2 N6 77.6(4) 2_755 .
O7 Eu2 N6 168.2(4) 3_775 .
O5 Eu2 N6 26.5(3) . .
O5 Eu2 N6 67.5(3) 3_775 .
O5 Eu2 N6 94.2(3) 2_755 .
O4 Eu2 N6 24.5(3) . .
O4 Eu2 N6 118.3(3) 3_775 .
O4 Eu2 N6 95.1(3) 2_755 .
O7 Eu2 N6 77.6(4) . 3_775
O7 Eu2 N6 168.2(4) 2_755 3_775
O7 Eu2 N6 94.9(4) 3_775 3_775
O5 Eu2 N6 94.2(3) . 3_775
O5 Eu2 N6 26.5(3) 3_775 3_775
O5 Eu2 N6 67.5(3) 2_755 3_775
O4 Eu2 N6 95.1(3) . 3_775
O4 Eu2 N6 24.5(3) 3_775 3_775
O4 Eu2 N6 118.3(3) 2_755 3_775
N6 Eu2 N6 94.0(3) . 3_775
O7 Eu2 N6 168.2(4) . 2_755
O7 Eu2 N6 94.9(4) 2_755 2_755
O7 Eu2 N6 77.6(4) 3_775 2_755
O5 Eu2 N6 67.5(3) . 2_755
O5 Eu2 N6 94.2(3) 3_775 2_755
O5 Eu2 N6 26.5(3) 2_755 2_755
O4 Eu2 N6 118.3(3) . 2_755
O4 Eu2 N6 95.1(3) 3_775 2_755
O4 Eu2 N6 24.5(3) 2_755 2_755
N6 Eu2 N6 94.0(3) . 2_755
N6 Eu2 N6 94.0(3) 3_775 2_755
C1 N1 C1 109.0(5) . 2_765
C1 N1 C1 109.0(5) . 3_675
C1 N1 C1 109.0(5) 2_765 3_675
C1 N1 Eu1 109.9(5) . .
C1 N1 Eu1 109.9(5) 2_765 .
C1 N1 Eu1 109.9(5) 3_675 .
C2 N2 C3 104.8(7) . .
C2 N2 Eu1 120.1(6) . .
C3 N2 Eu1 135.0(5) . .
C2 N3 C8 107.5(7) . .
C2 N3 C9 128.1(8) . .
C8 N3 C9 124.1(8) . .
C12 N4 C13 119.5(13) . .
O3 N5 O1 121.8(9) . .
O3 N5 O2 122.4(10) . .
O1 N5 O2 115.8(8) . .
O3 N5 Eu1 179.0(9) . .
O1 N5 Eu1 57.3(4) . .
O2 N5 Eu1 58.5(4) . .
O4 N6 O6 121.4(13) . .
O4 N6 O5 120.3(12) . .
O6 N6 O5 118.3(12) . .
O4 N6 Eu2 60.6(7) . .
O6 N6 Eu2 176.9(10) . .
O5 N6 Eu2 59.9(6) . .
N1 C1 C2 109.3(7) . .
N1 C1 H1A 109.8 . .
C2 C1 H1A 109.8 . .
N1 C1 H1B 109.8 . .
C2 C1 H1B 109.8 . .
H1A C1 H1B 108.3 . .
N2 C2 N3 113.2(8) . .
N2 C2 C1 121.5(7) . .
N3 C2 C1 125.2(7) . .
C8 C3 N2 109.2(8) . .
C8 C3 C4 119.8(9) . .
N2 C3 C4 130.9(9) . .
C5 C4 C3 117.1(10) . .
C5 C4 H4A 121.4 . .
C3 C4 H4A 121.4 . .
C4 C5 C6 122.6(11) . .
C4 C5 H5A 118.7 . .
C6 C5 H5A 118.7 . .
C7 C6 C5 120.4(10) . .
C7 C6 H6A 119.8 . .
C5 C6 H6A 119.8 . .
C6 C7 C8 117.3(10) . .
C6 C7 H7A 121.3 . .
C8 C7 H7A 121.3 . .
N3 C8 C7 132.0(9) . .
N3 C8 C3 105.3(8) . .
C7 C8 C3 122.7(9) . .
N3 C9 C10 113.3(8) . .
N3 C9 H9A 108.9 . .
C10 C9 H9A 108.9 . .
N3 C9 H9B 108.9 . .
C10 C9 H9B 108.9 . .
H9A C9 H9B 107.7 . .
C11 C10 C14 116.4(12) . .
C11 C10 C9 124.7(9) . .
C14 C10 C9 118.8(11) . .
C12 C11 C10 120.8(13) . .
C12 C11 H11A 119.6 . .
C10 C11 H11A 119.6 . .
N4 C12 C11 122.1(16) . .
N4 C12 H12A 119.0 . .
C11 C12 H12A 119.0 . .
C14 C13 N4 120.5(13) . .
C14 C13 H13A 119.8 . .
N4 C13 H13A 119.8 . .
C13 C14 C10 120.6(15) . .
C13 C14 H14A 119.7 . .
C10 C14 H14A 119.7 . .
N5 O1 Eu1 97.3(5) . .
N5 O2 Eu1 96.0(6) . .
N6 O4 Eu2 94.9(8) . .
N6 O5 Eu2 93.6(8) . .
N7 C15 C16 164(4) . .
C15 C16 H16A 109.5 . .
C15 C16 H16B 109.5 . .
H16A C16 H16B 109.5 . .
C15 C16 H16C 109.5 . .
H16A C16 H16C 109.5 . .
H16B C16 H16C 109.5 . .
N8 C17 C18 166(4) . .
C17 C18 H18A 109.5 . .
C17 C18 H18B 109.5 . .
H18A C18 H18B 109.5 . .
C17 C18 H18C 109.5 . .
H18A C18 H18C 109.5 . .
H18B C18 H18C 109.5 . .
O8 O8 O8 60.0 3_775 2_755

loop_
_geom_bond_atom_site_label_1
_geom_bond_atom_site_label_2
_geom_bond_distance
_geom_bond_site_symmetry_2
Eu1 O1 2.490(6) 2_765
Eu1 O1 2.490(6) .
Eu1 O1 2.490(6) 3_675
Eu1 O2 2.514(6) 3_675
Eu1 O2 2.514(6) .
Eu1 O2 2.514(6) 2_765
Eu1 N2 2.591(7) .
Eu1 N2 2.591(7) 2_765
Eu1 N2 2.591(7) 3_675
Eu1 N1 2.769(11) .
Eu1 N5 2.934(8) .
Eu1 N5 2.934(8) 2_765
Eu2 O7 2.360(11) .
Eu2 O7 2.360(11) 2_755
Eu2 O7 2.360(11) 3_775
Eu2 O5 2.492(9) .
Eu2 O5 2.492(9) 3_775
Eu2 O5 2.492(9) 2_755
Eu2 O4 2.514(9) .
Eu2 O4 2.514(10) 3_775
Eu2 O4 2.514(9) 2_755
Eu2 N6 2.875(13) .
Eu2 N6 2.875(13) 3_775
Eu2 N6 2.875(13) 2_755
N1 C1 1.457(9) .
N1 C1 1.457(9) 2_765
N1 C1 1.457(9) 3_675
N2 C2 1.316(10) .
N2 C3 1.399(12) .
N3 C2 1.345(11) .
N3 C8 1.380(12) .
N3 C9 1.473(11) .
N4 C12 1.295(19) .
N4 C13 1.37(2) .
N5 O3 1.199(11) .
N5 O1 1.267(12) .
N5 O2 1.273(11) .
N6 O4 1.198(14) .
N6 O6 1.248(15) .
N6 O5 1.285(14) .
C1 C2 1.510(12) .
C1 H1A 0.9900 .
C1 H1B 0.9900 .
C3 C8 1.396(13) .
C3 C4 1.407(13) .
C4 C5 1.375(15) .
C4 H4A 0.9500 .
C5 C6 1.416(17) .
C5 H5A 0.9500 .
C6 C7 1.371(16) .
C6 H6A 0.9500 .
C7 C8 1.395(14) .
C7 H7A 0.9500 .
C9 C10 1.509(15) .
C9 H9A 0.9900 .
C9 H9B 0.9900 .
C10 C11 1.381(17) .
C10 C14 1.389(16) .
C11 C12 1.372(18) .
C11 H11A 0.9500 .
C12 H12A 0.9500 .
C13 C14 1.366(19) .
C13 H13A 0.9500 .
C14 H14A 0.9500 .
N7 C15 1.25(4) .
C15 C16 1.51(5) .
C16 H16A 0.9800 .
C16 H16B 0.9800 .
C16 H16C 0.9800 .
N8 C17 1.06(4) .
C17 C18 1.46(4) .
C18 H18A 0.9800 .
C18 H18B 0.9800 .
C18 H18C 0.9800 .
O8 O8 0.95(4) 3_775
O8 O8 0.95(4) 2_755

loop_
_geom_torsion_atom_site_label_1
_geom_torsion_atom_site_label_2
_geom_torsion_atom_site_label_3
_geom_torsion_atom_site_label_4
_geom_torsion
_geom_torsion_site_symmetry_1
_geom_torsion_site_symmetry_4
O1 Eu1 N1 C1 130.6(5) 2_765 .
O1 Eu1 N1 C1 -109.4(5) . .
O1 Eu1 N1 C1 10.6(5) 3_675 .
O2 Eu1 N1 C1 -32.3(4) 3_675 .
O2 Eu1 N1 C1 -152.3(4) . .
O2 Eu1 N1 C1 87.7(4) 2_765 .
N2 Eu1 N1 C1 30.1(5) . .
N2 Eu1 N1 C1 -89.9(5) 2_765 .
N2 Eu1 N1 C1 150.1(5) 3_675 .
N5 Eu1 N1 C1 -135.4(5) . .
N5 Eu1 N1 C1 104.6(5) 2_765 .
O1 Eu1 N1 C1 -109.4(5) 2_765 2_765
O1 Eu1 N1 C1 10.6(5) . 2_765
O1 Eu1 N1 C1 130.6(5) 3_675 2_765
O2 Eu1 N1 C1 87.7(4) 3_675 2_765
O2 Eu1 N1 C1 -32.3(4) . 2_765
O2 Eu1 N1 C1 -152.3(4) 2_765 2_765
N2 Eu1 N1 C1 150.1(5) . 2_765
N2 Eu1 N1 C1 30.1(5) 2_765 2_765
N2 Eu1 N1 C1 -89.9(5) 3_675 2_765
N5 Eu1 N1 C1 -15.4(5) . 2_765
N5 Eu1 N1 C1 -135.4(5) 2_765 2_765
O1 Eu1 N1 C1 10.6(5) 2_765 3_675
O1 Eu1 N1 C1 130.6(5) . 3_675
O1 Eu1 N1 C1 -109.4(5) 3_675 3_675
O2 Eu1 N1 C1 -152.3(4) 3_675 3_675
O2 Eu1 N1 C1 87.7(4) . 3_675
O2 Eu1 N1 C1 -32.3(4) 2_765 3_675
N2 Eu1 N1 C1 -89.9(5) . 3_675
N2 Eu1 N1 C1 150.1(5) 2_765 3_675
N2 Eu1 N1 C1 30.1(5) 3_675 3_675
N5 Eu1 N1 C1 104.6(5) . 3_675
N5 Eu1 N1 C1 -15.4(5) 2_765 3_675
O1 Eu1 N2 C2 -145.4(6) 2_765 .
O1 Eu1 N2 C2 122.6(6) . .
O1 Eu1 N2 C2 154.3(7) 3_675 .
O2 Eu1 N2 C2 101.6(7) 3_675 .
O2 Eu1 N2 C2 -21.4(13) . .
O2 Eu1 N2 C2 -129.5(7) 2_765 .
N2 Eu1 N2 C2 39.3(6) 2_765 .
N2 Eu1 N2 C2 -64.3(6) 3_675 .
N1 Eu1 N2 C2 -12.5(6) . .
N5 Eu1 N2 C2 102.8(11) . .
N5 Eu1 N2 C2 -137.7(7) 2_765 .
O1 Eu1 N2 C3 32.3(8) 2_765 .
O1 Eu1 N2 C3 -59.7(9) . .
O1 Eu1 N2 C3 -28.0(8) 3_675 .
O2 Eu1 N2 C3 -80.7(8) 3_675 .
O2 Eu1 N2 C3 156.3(8) . .
O2 Eu1 N2 C3 48.2(7) 2_765 .
N2 Eu1 N2 C3 -143.0(8) 2_765 .
N2 Eu1 N2 C3 113.4(9) 3_675 .
N1 Eu1 N2 C3 165.2(8) . .
N5 Eu1 N2 C3 -79.5(13) . .
N5 Eu1 N2 C3 40.0(8) 2_765 .
O1 Eu1 N5 O3 -119(43) 2_765 .
O1 Eu1 N5 O3 -30(42) . .
O1 Eu1 N5 O3 -51(43) 3_675 .
O2 Eu1 N5 O3 0(43) 3_675 .
O2 Eu1 N5 O3 148(43) . .
O2 Eu1 N5 O3 -124(43) 2_765 .
N2 Eu1 N5 O3 -1(43) . .
N2 Eu1 N5 O3 65(43) 2_765 .
N2 Eu1 N5 O3 166(100) 3_675 .
N1 Eu1 N5 O3 107(43) . .
N5 Eu1 N5 O3 -121(43) 2_765 .
O1 Eu1 N5 O1 -88.3(6) 2_765 .
O1 Eu1 N5 O1 -21.0(5) 3_675 .
O2 Eu1 N5 O1 30.1(5) 3_675 .
O2 Eu1 N5 O1 178.3(8) . .
O2 Eu1 N5 O1 -93.4(5) 2_765 .
N2 Eu1 N5 O1 28.9(12) . .
N2 Eu1 N5 O1 95.5(5) 2_765 .
N2 Eu1 N5 O1 -163.8(5) 3_675 .
N1 Eu1 N5 O1 137.0(5) . .
N5 Eu1 N5 O1 -90.3(4) 2_765 .
O1 Eu1 N5 O2 93.4(5) 2_765 .
O1 Eu1 N5 O2 -178.3(8) . .
O1 Eu1 N5 O2 160.7(5) 3_675 .
O2 Eu1 N5 O2 -148.2(5) 3_675 .
O2 Eu1 N5 O2 88.3(4) 2_765 .
N2 Eu1 N5 O2 -149.4(9) . .
N2 Eu1 N5 O2 -82.8(5) 2_765 .
N2 Eu1 N5 O2 18.0(5) 3_675 .
N1 Eu1 N5 O2 -41.2(5) . .
N5 Eu1 N5 O2 91.4(6) 2_765 .
O7 Eu2 N6 O4 -15.6(9) . .
O7 Eu2 N6 O4 78.0(8) 2_755 .
O7 Eu2 N6 O4 128(2) 3_775 .
O5 Eu2 N6 O4 175.0(13) . .
O5 Eu2 N6 O4 -94.9(8) 3_775 .
O5 Eu2 N6 O4 -161.3(8) 2_755 .
O4 Eu2 N6 O4 -89.9(6) 3_775 .
O4 Eu2 N6 O4 147.6(8) 2_755 .
N6 Eu2 N6 O4 -93.6(9) 3_775 .
N6 Eu2 N6 O4 172.2(8) 2_755 .
O7 Eu2 N6 O6 116(20) . .
O7 Eu2 N6 O6 -151(20) 2_755 .
O7 Eu2 N6 O6 -101(20) 3_775 .
O5 Eu2 N6 O6 -54(20) . .
O5 Eu2 N6 O6 36(20) 3_775 .
O5 Eu2 N6 O6 -30(20) 2_755 .
O4 Eu2 N6 O6 131(20) . .
O4 Eu2 N6 O6 41(20) 3_775 .
O4 Eu2 N6 O6 -81(20) 2_755 .
N6 Eu2 N6 O6 38(20) 3_775 .
N6 Eu2 N6 O6 -57(20) 2_755 .
O7 Eu2 N6 O5 169.3(8) . .
O7 Eu2 N6 O5 -97.0(8) 2_755 .
O7 Eu2 N6 O5 -47(3) 3_775 .
O5 Eu2 N6 O5 90.0(9) 3_775 .
O5 Eu2 N6 O5 23.7(8) 2_755 .
O4 Eu2 N6 O5 -175.0(13) . .
O4 Eu2 N6 O5 95.1(8) 3_775 .
O4 Eu2 N6 O5 -27.5(8) 2_755 .
N6 Eu2 N6 O5 91.4(6) 3_775 .
N6 Eu2 N6 O5 -2.9(7) 2_755 .
C1 N1 C1 C2 -164.3(7) 2_765 .
C1 N1 C1 C2 76.8(12) 3_675 .
Eu1 N1 C1 C2 -43.7(8) . .
C3 N2 C2 N3 -1.7(10) . .
Eu1 N2 C2 N3 176.6(5) . .
C3 N2 C2 C1 174.6(8) . .
Eu1 N2 C2 C1 -7.0(11) . .
C8 N3 C2 N2 1.5(10) . .
C9 N3 C2 N2 -171.9(8) . .
C8 N3 C2 C1 -174.7(8) . .
C9 N3 C2 C1 11.9(14) . .
N1 C1 C2 N2 36.5(12) . .
N1 C1 C2 N3 -147.5(8) . .
C2 N2 C3 C8 1.4(10) . .
Eu1 N2 C3 C8 -176.6(6) . .
C2 N2 C3 C4 177.1(10) . .
Eu1 N2 C3 C4 -0.9(15) . .
C8 C3 C4 C5 -3.3(15) . .
N2 C3 C4 C5 -178.6(10) . .
C3 C4 C5 C6 3.2(17) . .
C4 C5 C6 C7 -2.4(17) . .
C5 C6 C7 C8 1.6(16) . .
C2 N3 C8 C7 -179.9(10) . .
C9 N3 C8 C7 -6.3(15) . .
C2 N3 C8 C3 -0.5(9) . .
C9 N3 C8 C3 173.1(8) . .
C6 C7 C8 N3 177.6(10) . .
C6 C7 C8 C3 -1.8(15) . .
N2 C3 C8 N3 -0.5(10) . .
C4 C3 C8 N3 -176.8(8) . .
N2 C3 C8 C7 179.0(8) . .
C4 C3 C8 C7 2.7(14) . .
C2 N3 C9 C10 97.4(11) . .
C8 N3 C9 C10 -74.9(12) . .
N3 C9 C10 C11 11.6(16) . .
N3 C9 C10 C14 -171.6(10) . .
C14 C10 C11 C12 1.0(19) . .
C9 C10 C11 C12 177.9(12) . .
C13 N4 C12 C11 4(3) . .
C10 C11 C12 N4 -3(2) . .
C12 N4 C13 C14 -2(2) . .
N4 C13 C14 C10 0(2) . .
C11 C10 C14 C13 1(2) . .
C9 C10 C14 C13 -176.5(13) . .
O3 N5 O1 Eu1 179.4(8) . .
O2 N5 O1 Eu1 1.6(8) . .
O1 Eu1 O1 N5 82.2(6) 2_765 .
O1 Eu1 O1 N5 157.7(6) 3_675 .
O2 Eu1 O1 N5 -148.5(6) 3_675 .
O2 Eu1 O1 N5 -1.0(5) . .
O2 Eu1 O1 N5 100.9(5) 2_765 .
N2 Eu1 O1 N5 -169.3(5) . .
N2 Eu1 O1 N5 -77.8(5) 2_765 .
N2 Eu1 O1 N5 18.2(6) 3_675 .
N1 Eu1 O1 N5 -60.0(6) . .
N5 Eu1 O1 N5 91.6(4) 2_765 .
O3 N5 O2 Eu1 -179.4(8) . .
O1 N5 O2 Eu1 -1.6(8) . .
O1 Eu1 O2 N5 -77.7(5) 2_765 .
O1 Eu1 O2 N5 0.9(5) . .
O1 Eu1 O2 N5 -21.9(5) 3_675 .
O2 Eu1 O2 N5 35.7(6) 3_675 .
O2 Eu1 O2 N5 -105.3(4) 2_765 .
N2 Eu1 O2 N5 153.3(8) . .
N2 Eu1 O2 N5 89.1(5) 2_765 .
N2 Eu1 O2 N5 -160.6(5) 3_675 .
N1 Eu1 O2 N5 145.2(4) . .
N5 Eu1 O2 N5 -90.7(6) 2_765 .
O6 N6 O4 Eu2 -177.3(12) . .
O5 N6 O4 Eu2 5.0(13) . .
O7 Eu2 O4 N6 163.5(9) . .
O7 Eu2 O4 N6 -95.7(9) 2_755 .
O7 Eu2 O4 N6 -151.0(11) 3_775 .
O5 Eu2 O4 N6 -2.9(7) . .
O5 Eu2 O4 N6 75.9(8) 3_775 .
O5 Eu2 O4 N6 21.1(9) 2_755 .
O4 Eu2 O4 N6 102.7(7) 3_775 .
O4 Eu2 O4 N6 -36.3(9) 2_755 .
N6 Eu2 O4 N6 88.4(9) 3_775 .
N6 Eu2 O4 N6 -8.9(9) 2_755 .
O4 N6 O5 Eu2 -5.0(13) . .
O6 N6 O5 Eu2 177.2(12) . .
O7 Eu2 O5 N6 -12.4(9) . .
O7 Eu2 O5 N6 78.2(8) 2_755 .
O7 Eu2 O5 N6 165.0(9) 3_775 .
O5 Eu2 O5 N6 -79.5(9) 3_775 .
O5 Eu2 O5 N6 -154.8(8) 2_755 .
O4 Eu2 O5 N6 2.7(7) . .
O4 Eu2 O5 N6 -99.1(8) 3_775 .
O4 Eu2 O5 N6 151.1(8) 2_755 .
N6 Eu2 O5 N6 -90.5(6) 3_775 .
N6 Eu2 O5 N6 176.9(8) 2_755 .
